data_2235939
loop_
_publ_author_name
'Liu, Wei'
'Li, Xia'

_publ_section_title
;
 Aqua[2,2'-(propane-1,3-diyl)bis(5-carboxy-1<i>H</i>-imidazole-4-carboxylato)-\k^4^<i>N</i>^3^,<i>O</i>^4^:<i>N</i>^3'^,<i>O</i>^4'^](pyridine-\k<i>N</i>)cobalt(II)--4,4'-bipyridine
 (1/1)
;
_journal_coeditor_code PK2422
_journal_issue 8
_journal_name_full 'Acta Crystallographica Section E'
_journal_page_first m1109
_journal_page_last m1110
_journal_paper_doi 10.1107/S1600536812029856
_journal_volume 68
_journal_year 2012
_chemical_formula_iupac '[Co (C13 H10 N4 O8) (C5 H5 N) (H2 O)], C10 H8 N2'
_chemical_formula_moiety 'C18 H16 Co N5 O9, C10 H8 N2'
_chemical_formula_sum 'C28 H24 Co N7 O9'
_chemical_formula_weight 661.47
_chemical_name_systematic
;
Aqua[2,2'-(propane-1,3-diyl)bis(5-carboxy-1<i>H</i>-imidazole-4-carboxylato)-
\k^4^<i>N</i>^3^,<i>O</i>^4^:<i>N</i>^3'^,<i>O</i>^4'^](pyridine-
\k<i>N</i>)cobalt(II)--4,4'-bipyridine (1/1)
;
_space_group_IT_number 11
_symmetry_cell_setting monoclinic
_symmetry_space_group_name_Hall '-P 2yb'
_symmetry_space_group_name_H-M 'P 1 21/m 1'
_atom_sites_solution_hydrogens geom
_atom_sites_solution_primary direct
_atom_sites_solution_secondary difmap
_audit_creation_method SHELXL-97
_cell_angle_alpha 90.00
_cell_angle_beta 91.350(2)
_cell_angle_gamma 90.00
_cell_formula_units_Z 2
_cell_length_a 7.9733(10)
_cell_length_b 20.738(3)
_cell_length_c 8.2987(11)
_cell_measurement_reflns_used 2701
_cell_measurement_temperature 296(2)
_cell_measurement_theta_max 28.27
_cell_measurement_theta_min 2.56
_cell_volume 1371.8(3)
_computing_cell_refinement 'SAINT (Bruker, 2001)'
_computing_data_collection 'SMART (Bruker, 2001)'
_computing_data_reduction 'SAINT (Bruker, 2001)'
_computing_molecular_graphics 'SHELXTL (Sheldrick, 2008)'
_computing_publication_material 'SHELXTL (Sheldrick, 2008)'
_computing_structure_refinement 'SHELXL97 (Sheldrick, 2008)'
_computing_structure_solution 'SHELXS97 (Sheldrick, 2008)'
_diffrn_ambient_temperature 296(2)
_diffrn_measured_fraction_theta_full 0.985
_diffrn_measured_fraction_theta_max 0.985
_diffrn_measurement_device_type 'Bruker SMART CCD area-detector'
_diffrn_measurement_method '\f and \w scans'
_diffrn_radiation_monochromator graphite
_diffrn_radiation_source 'fine-focus sealed tube'
_diffrn_radiation_type MoK\a
_diffrn_radiation_wavelength 0.71073
_diffrn_reflns_av_R_equivalents 0.0333
_diffrn_reflns_av_sigmaI/netI 0.0359
_diffrn_reflns_limit_h_max 10
_diffrn_reflns_limit_h_min -10
_diffrn_reflns_limit_k_max 27
_diffrn_reflns_limit_k_min -27
_diffrn_reflns_limit_l_max 10
_diffrn_reflns_limit_l_min -11
_diffrn_reflns_number 11480
_diffrn_reflns_theta_full 28.27
_diffrn_reflns_theta_max 28.27
_diffrn_reflns_theta_min 2.56
_diffrn_standards_number 0
_exptl_absorpt_coefficient_mu 0.696
_exptl_absorpt_correction_T_max 0.927
_exptl_absorpt_correction_T_min 0.862
_exptl_absorpt_correction_type multi-scan
_exptl_absorpt_process_details '(SADABS; Sheldrick, 2001)'
_exptl_crystal_colour red
_exptl_crystal_density_diffrn 1.601
_exptl_crystal_density_method 'not measured'
_exptl_crystal_description prismatic
_exptl_crystal_F_000 680
_exptl_crystal_size_max 0.22
_exptl_crystal_size_mid 0.18
_exptl_crystal_size_min 0.11
_refine_diff_density_max 0.434
_refine_diff_density_min -0.338
_refine_ls_extinction_method none
_refine_ls_goodness_of_fit_ref 1.052
_refine_ls_hydrogen_treatment constr
_refine_ls_matrix_type full
_refine_ls_number_parameters 219
_refine_ls_number_reflns 3443
_refine_ls_number_restraints 1
_refine_ls_restrained_S_all 1.056
_refine_ls_R_factor_all 0.0617
_refine_ls_R_factor_gt 0.0426
_refine_ls_shift/su_max 0.000
_refine_ls_shift/su_mean 0.000
_refine_ls_structure_factor_coef Fsqd
_refine_ls_weighting_details 'calc w=1/[\s^2^(Fo^2^)+(0.0442P)^2^+0.5516P] where P=(Fo^2^+2Fc^2^)/3'
_refine_ls_weighting_scheme calc
_refine_ls_wR_factor_gt 0.0958
_refine_ls_wR_factor_ref 0.1053
_reflns_number_gt 2633
_reflns_number_total 3443
_reflns_threshold_expression I>2\s(I)
_cod_data_source_file pk2422.cif
_cod_data_source_block I
_cod_original_sg_symbol_H-M 'P 21/m'
_cod_database_code 2235939
_cod_database_fobs_code 2235939

loop_
_symmetry_equiv_pos_as_xyz
'x, y, z'
'-x, y+1/2, -z'
'-x, -y, -z'
'x, -y-1/2, z'

loop_
_atom_site_type_symbol
_atom_site_label
_atom_site_fract_x
_atom_site_fract_y
_atom_site_fract_z
_atom_site_U_iso_or_equiv
_atom_site_adp_type
_atom_site_calc_flag
_atom_site_refinement_flags
_atom_site_occupancy
_atom_site_symmetry_multiplicity
_atom_site_disorder_group
Co Co1 1.06603(5) 0.2500 0.45178(5) 0.03122(13) Uani d S 1 2 .
O O1 1.1510(2) 0.32701(7) 0.60553(18) 0.0383(4) Uani d . 1 1 .
O O2 1.2252(2) 0.43073(8) 0.6011(2) 0.0522(5) Uani d . 1 1 .
O O3 1.2037(3) 0.52310(8) 0.4133(2) 0.0529(5) Uani d . 1 1 .
H H3 1.2128 0.4918 0.4734 0.079 Uiso calc R 1 1 .
O O4 1.1130(3) 0.54174(8) 0.1645(2) 0.0529(5) Uani d . 1 1 .
O O5 1.3034(3) 0.2500 0.3543(3) 0.0427(6) Uani d S 1 2 .
H H1W 1.3294 0.2130 0.3301 0.064 Uiso calc PR 0.50 1 .
N N1 1.0110(2) 0.33325(8) 0.3051(2) 0.0333(4) Uani d . 1 1 .
N N2 0.9918(2) 0.41425(8) 0.1356(2) 0.0376(4) Uani d . 1 1 .
H H2 0.9680 0.4358 0.0494 0.045 Uiso calc R 1 1 .
N N3 0.8291(3) 0.2500 0.5671(3) 0.0362(6) Uani d S 1 2 .
N N4 0.5482(3) 0.64535(11) 0.7813(3) 0.0581(6) Uani d . 1 1 .
C C1 1.0812(3) 0.38718(10) 0.3751(3) 0.0323(5) Uani d . 1 1 .
C C2 1.0707(3) 0.43808(10) 0.2707(3) 0.0339(5) Uani d . 1 1 .
C C3 0.9574(3) 0.35140(10) 0.1597(3) 0.0391(5) Uani d . 1 1 .
C C4 1.1577(3) 0.38108(10) 0.5396(3) 0.0352(5) Uani d . 1 1 .
C C5 1.1307(3) 0.50565(11) 0.2790(3) 0.0389(5) Uani d . 1 1 .
C C6 0.8845(10) 0.3117(3) 0.0277(8) 0.077(2) Uani d PD 0.755(8) 1 1
H H6A 0.9736 0.2990 -0.0432 0.092 Uiso calc PR 0.755(8) 1 1
H H6B 0.8060 0.3380 -0.0347 0.092 Uiso calc PR 0.755(8) 1 1
C C7 0.7919(6) 0.2500 0.0846(6) 0.0417(13) Uani d SPD 0.755(8) 2 1
H H7A 0.6779 0.2500 0.0411 0.050 Uiso calc SPR 0.755(8) 2 1
H H7B 0.7867 0.2500 0.2012 0.050 Uiso calc SPR 0.755(8) 2 1
C C8 0.7494(3) 0.30506(12) 0.6012(3) 0.0432(6) Uani d . 1 1 .
H H8 0.8032 0.3439 0.5807 0.052 Uiso calc R 1 1 .
C C9 0.5915(3) 0.30676(14) 0.6651(3) 0.0531(7) Uani d . 1 1 .
H H9 0.5404 0.3460 0.6869 0.064 Uiso calc R 1 1 .
C C10 0.5108(5) 0.2500 0.6959(5) 0.0564(10) Uani d S 1 2 .
H H10 0.4033 0.2500 0.7371 0.068 Uiso calc SR 1 2 .
C C11 0.6117(4) 0.63819(13) 0.9295(4) 0.0565(7) Uani d . 1 1 .
H H11 0.6701 0.6727 0.9751 0.068 Uiso calc R 1 1 .
C C12 0.5967(3) 0.58259(12) 1.0209(3) 0.0467(6) Uani d . 1 1 .
H H12 0.6442 0.5802 1.1241 0.056 Uiso calc R 1 1 .
C C13 0.5101(3) 0.53088(11) 0.9558(3) 0.0378(5) Uani d . 1 1 .
C C14 0.4429(4) 0.53878(13) 0.8010(4) 0.0604(8) Uani d . 1 1 .
H H14 0.3829 0.5054 0.7520 0.072 Uiso calc R 1 1 .
C C15 0.4649(4) 0.59541(15) 0.7211(4) 0.0681(9) Uani d . 1 1 .
H H15 0.4183 0.5992 0.6177 0.082 Uiso calc R 1 1 .
C C7' 0.9726(4) 0.25000(15) -0.0032(4) 0.048(4) Uiso d SPRD 0.245(8) 2 2
H H7'1 0.9962 0.2500 -0.1173 0.057 Uiso calc SPR 0.245(8) 2 2
H H7'2 1.0762 0.2500 0.0604 0.057 Uiso calc SPR 0.245(8) 2 2
C C6' 0.841(2) 0.3086(7) 0.049(2) 0.034(3) Uiso d PD 0.245(8) 1 2
H H6'1 0.8001 0.3323 -0.0446 0.041 Uiso calc PR 0.245(8) 1 2
H H6'2 0.7470 0.2917 0.1074 0.041 Uiso calc PR 0.245(8) 1 2

loop_
_atom_site_aniso_label
_atom_site_aniso_U_11
_atom_site_aniso_U_22
_atom_site_aniso_U_33
_atom_site_aniso_U_12
_atom_site_aniso_U_13
_atom_site_aniso_U_23
Co1 0.0391(2) 0.0229(2) 0.0313(2) 0.000 -0.00719(16) 0.000
O1 0.0514(10) 0.0286(8) 0.0344(9) -0.0005(7) -0.0105(7) -0.0007(7)
O2 0.0784(13) 0.0338(9) 0.0434(10) -0.0142(8) -0.0229(9) -0.0026(7)
O3 0.0842(14) 0.0277(9) 0.0458(11) -0.0100(8) -0.0171(9) -0.0005(7)
O4 0.0819(13) 0.0294(9) 0.0466(11) -0.0079(8) -0.0133(9) 0.0070(8)
O5 0.0451(13) 0.0284(11) 0.0549(15) 0.000 0.0038(11) 0.000
N1 0.0417(10) 0.0235(8) 0.0342(10) -0.0004(7) -0.0091(8) -0.0011(7)
N2 0.0518(11) 0.0257(9) 0.0349(10) -0.0025(8) -0.0109(8) 0.0041(8)
N3 0.0409(15) 0.0319(14) 0.0356(15) 0.000 -0.0052(11) 0.000
N4 0.0629(15) 0.0422(13) 0.0696(17) 0.0037(11) 0.0090(12) 0.0145(11)
C1 0.0381(11) 0.0237(10) 0.0349(12) 0.0008(9) -0.0056(9) -0.0030(8)
C2 0.0414(12) 0.0268(10) 0.0333(12) 0.0016(9) -0.0040(9) -0.0017(9)
C3 0.0533(14) 0.0280(11) 0.0354(13) -0.0024(10) -0.0111(10) 0.0007(9)
C4 0.0427(12) 0.0288(11) 0.0336(12) 0.0000(9) -0.0074(9) -0.0031(9)
C5 0.0497(14) 0.0275(11) 0.0394(13) -0.0007(10) -0.0042(10) -0.0029(10)
C6 0.127(6) 0.053(3) 0.049(3) -0.053(3) -0.024(4) 0.005(2)
C7 0.049(3) 0.033(2) 0.042(3) 0.000 -0.020(2) 0.000
C8 0.0486(14) 0.0405(13) 0.0402(14) 0.0048(11) -0.0044(10) 0.0007(11)
C9 0.0528(16) 0.0609(18) 0.0456(15) 0.0178(13) -0.0006(12) 0.0010(13)
C10 0.043(2) 0.084(3) 0.042(2) 0.000 -0.0003(16) 0.000
C11 0.0655(18) 0.0355(14) 0.069(2) -0.0091(12) 0.0129(15) -0.0069(13)
C12 0.0578(16) 0.0388(13) 0.0433(14) -0.0068(11) 0.0000(11) -0.0039(11)
C13 0.0384(12) 0.0330(12) 0.0419(13) -0.0018(9) -0.0019(10) 0.0015(10)
C14 0.076(2) 0.0456(15) 0.0580(18) -0.0175(14) -0.0252(15) 0.0147(13)
C15 0.083(2) 0.0592(19) 0.061(2) -0.0065(16) -0.0203(16) 0.0207(16)

loop_
_atom_type_symbol
_atom_type_description
_atom_type_scat_dispersion_real
_atom_type_scat_dispersion_imag
_atom_type_scat_source
C C 0.0033 0.0016 'International Tables Vol C Tables 4.2.6.8 and 6.1.1.4'
H H 0.0000 0.0000 'International Tables Vol C Tables 4.2.6.8 and 6.1.1.4'
Co Co 0.3494 0.9721 'International Tables Vol C Tables 4.2.6.8 and 6.1.1.4'
N N 0.0061 0.0033 'International Tables Vol C Tables 4.2.6.8 and 6.1.1.4'
O O 0.0106 0.0060 'International Tables Vol C Tables 4.2.6.8 and 6.1.1.4'

loop_
_geom_angle_atom_site_label_1
_geom_angle_atom_site_label_2
_geom_angle_atom_site_label_3
_geom_angle_site_symmetry_1
_geom_angle_site_symmetry_3
_geom_angle
O5 Co1 N3 . . 176.35(10)
O5 Co1 O1 . . 87.35(7)
N3 Co1 O1 . . 90.22(7)
O5 Co1 O1 . 4_565 87.35(7)
N3 Co1 O1 . 4_565 90.22(7)
O1 Co1 O1 . 4_565 96.30(8)
O5 Co1 N1 . 4_565 87.43(7)
N3 Co1 N1 . 4_565 94.74(7)
O1 Co1 N1 . 4_565 172.62(6)
O1 Co1 N1 4_565 4_565 78.25(6)
O5 Co1 N1 . . 87.43(7)
N3 Co1 N1 . . 94.74(7)
O1 Co1 N1 . . 78.25(6)
O1 Co1 N1 4_565 . 172.62(6)
N1 Co1 N1 4_565 . 106.72(9)
C4 O1 Co1 . . 115.09(14)
C5 O3 H3 . . 109.5
Co1 O5 H1W . . 109.5
C3 N1 C1 . . 105.87(18)
C3 N1 Co1 . . 143.14(15)
C1 N1 Co1 . . 109.78(13)
C3 N2 C2 . . 108.63(18)
C3 N2 H2 . . 125.7
C2 N2 H2 . . 125.7
C8 N3 C8 . 4_565 116.9(3)
C8 N3 Co1 . . 121.51(15)
C8 N3 Co1 4_565 . 121.51(15)
C15 N4 C11 . . 116.1(2)
C2 C1 N1 . . 110.02(19)
C2 C1 C4 . . 131.70(19)
N1 C1 C4 . . 118.24(18)
N2 C2 C1 . . 105.15(18)
N2 C2 C5 . . 121.5(2)
C1 C2 C5 . . 133.3(2)
N1 C3 N2 . . 110.33(19)
N1 C3 C6 . . 129.0(3)
N2 C3 C6 . . 120.4(3)
N1 C3 C6' . . 123.2(7)
N2 C3 C6' . . 125.5(6)
C6 C3 C6' . . 14.6(7)
O1 C4 O2 . . 125.2(2)
O1 C4 C1 . . 117.23(18)
O2 C4 C1 . . 117.59(19)
O4 C5 O3 . . 122.8(2)
O4 C5 C2 . . 121.0(2)
O3 C5 C2 . . 116.2(2)
C3 C6 C7 . . 114.5(5)
C3 C6 H6A . . 108.6
C7 C6 H6A . . 108.6
C3 C6 H6B . . 108.6
C7 C6 H6B . . 108.6
H6A C6 H6B . . 107.6
C6 C7 C6 . 4_565 110.7(7)
C6 C7 H7A . . 109.5
C6 C7 H7A 4_565 . 109.5
C6 C7 H7B . . 109.5
C6 C7 H7B 4_565 . 109.5
H7A C7 H7B . . 108.1
N3 C8 C9 . . 123.0(2)
N3 C8 H8 . . 118.5
C9 C8 H8 . . 118.5
C10 C9 C8 . . 119.2(3)
C10 C9 H9 . . 120.4
C8 C9 H9 . . 120.4
C9 C10 C9 . 4_565 118.7(4)
C9 C10 H10 . . 120.7
C9 C10 H10 4_565 . 120.7
N4 C11 C12 . . 124.3(3)
N4 C11 H11 . . 117.8
C12 C11 H11 . . 117.8
C13 C12 C11 . . 118.8(3)
C13 C12 H12 . . 120.6
C11 C12 H12 . . 120.6
C12 C13 C14 . . 116.7(2)
C12 C13 C13 . 3_667 122.5(3)
C14 C13 C13 . 3_667 120.9(3)
C15 C14 C13 . . 120.0(3)
C15 C14 H14 . . 120.0
C13 C14 H14 . . 120.0
N4 C15 C14 . . 124.1(3)
N4 C15 H15 . . 118.0
C14 C15 H15 . . 118.0
C6' C7' C6' 4_565 . 93.5(12)
C6' C7' H7'1 4_565 . 113.0
C6' C7' H7'1 . . 113.0
C6' C7' H7'2 4_565 . 113.0
C6' C7' H7'2 . . 113.0
H7'1 C7' H7'2 . . 110.4
C3 C6' C7' . . 101.5(9)
C3 C6' H6'1 . . 111.5
C7' C6' H6'1 . . 111.5
C3 C6' H6'2 . . 111.5
C7' C6' H6'2 . . 111.5
H6'1 C6' H6'2 . . 109.3

loop_
_geom_bond_atom_site_label_1
_geom_bond_atom_site_label_2
_geom_bond_site_symmetry_2
_geom_bond_distance
Co1 O5 . 2.076(2)
Co1 N3 . 2.138(3)
Co1 O1 . 2.1441(15)
Co1 O1 4_565 2.1441(15)
Co1 N1 4_565 2.1515(17)
Co1 N1 . 2.1515(17)
O1 C4 . 1.249(3)
O2 C4 . 1.264(3)
O3 C5 . 1.297(3)
O3 H3 . 0.8200
O4 C5 . 1.215(3)
O5 H1W . 0.8200
N1 C3 . 1.326(3)
N1 C1 . 1.374(3)
N2 C3 . 1.348(3)
N2 C2 . 1.366(3)
N2 H2 . 0.8600
N3 C8 . 1.340(3)
N3 C8 4_565 1.340(3)
N4 C15 . 1.322(4)
N4 C11 . 1.327(4)
C1 C2 . 1.367(3)
C1 C4 . 1.487(3)
C2 C5 . 1.482(3)
C3 C6 . 1.478(6)
C3 C6' . 1.565(19)
C6 C7 . 1.557(6)
C6 H6A . 0.9700
C6 H6B . 0.9700
C7 C6 4_565 1.557(6)
C7 H7A . 0.9700
C7 H7B . 0.9700
C8 C9 . 1.378(4)
C8 H8 . 0.9300
C9 C10 . 1.369(3)
C9 H9 . 0.9300
C10 C9 4_565 1.369(3)
C10 H10 . 0.9300
C11 C12 . 1.387(4)
C11 H11 . 0.9300
C12 C13 . 1.378(3)
C12 H12 . 0.9300
C13 C14 . 1.390(3)
C13 C13 3_667 1.486(4)
C14 C15 . 1.362(4)
C14 H14 . 0.9300
C15 H15 . 0.9300
C7' C6' 4_565 1.667(13)
C7' C6' . 1.667(13)
C7' H7'1 . 0.9700
C7' H7'2 . 0.9700
C6' H6'1 . 0.9700
C6' H6'2 . 0.9700

loop_
_geom_hbond_atom_site_label_D
_geom_hbond_atom_site_label_H
_geom_hbond_atom_site_label_A
_geom_hbond_site_symmetry_A
_geom_hbond_distance_DH
_geom_hbond_distance_HA
_geom_hbond_distance_DA
_geom_hbond_angle_DHA
O3 H3 O2 . 0.82 1.65 2.473(2) 177.1
O5 H1W N4 2_746 0.82 1.95 2.727(3) 156.8
N2 H2 O4 3_765 0.86 1.93 2.763(3) 162.1

loop_
_geom_torsion_atom_site_label_1
_geom_torsion_atom_site_label_2
_geom_torsion_atom_site_label_3
_geom_torsion_atom_site_label_4
_geom_torsion_site_symmetry_1
_geom_torsion_site_symmetry_4
_geom_torsion
O5 Co1 O1 C4 . . 77.25(17)
N3 Co1 O1 C4 . . -105.47(17)
O1 Co1 O1 C4 4_565 . 164.28(13)
N1 Co1 O1 C4 4_565 . 122.3(5)
N1 Co1 O1 C4 . . -10.68(16)
O5 Co1 N1 C3 . . 86.0(3)
N3 Co1 N1 C3 . . -96.9(3)
O1 Co1 N1 C3 . . 173.8(3)
O1 Co1 N1 C3 4_565 . 131.0(5)
N1 Co1 N1 C3 4_565 . -0.5(3)
O5 Co1 N1 C1 . . -78.58(15)
N3 Co1 N1 C1 . . 98.49(15)
O1 Co1 N1 C1 . . 9.25(14)
O1 Co1 N1 C1 4_565 . -33.6(6)
N1 Co1 N1 C1 4_565 . -165.12(11)
O5 Co1 N3 C8 . . 91.7(2)
O1 Co1 N3 C8 . . 43.6(2)
O1 Co1 N3 C8 4_565 . 139.9(2)
N1 Co1 N3 C8 4_565 . -141.9(2)
N1 Co1 N3 C8 . . -34.6(2)
O5 Co1 N3 C8 . 4_565 -91.7(2)
O1 Co1 N3 C8 . 4_565 -139.9(2)
O1 Co1 N3 C8 4_565 4_565 -43.6(2)
N1 Co1 N3 C8 4_565 4_565 34.6(2)
N1 Co1 N3 C8 . 4_565 141.9(2)
C3 N1 C1 C2 . . -0.4(3)
Co1 N1 C1 C2 . . 170.09(15)
C3 N1 C1 C4 . . -178.2(2)
Co1 N1 C1 C4 . . -7.8(2)
C3 N2 C2 C1 . . -0.1(3)
C3 N2 C2 C5 . . 177.6(2)
N1 C1 C2 N2 . . 0.3(2)
C4 C1 C2 N2 . . 177.8(2)
N1 C1 C2 C5 . . -177.0(2)
C4 C1 C2 C5 . . 0.5(4)
C1 N1 C3 N2 . . 0.3(3)
Co1 N1 C3 N2 . . -164.64(19)
C1 N1 C3 C6 . . 174.5(5)
Co1 N1 C3 C6 . . 9.5(6)
C1 N1 C3 C6' . . -169.0(6)
Co1 N1 C3 C6' . . 26.1(7)
C2 N2 C3 N1 . . -0.1(3)
C2 N2 C3 C6 . . -174.9(4)
C2 N2 C3 C6' . . 168.9(7)
Co1 O1 C4 O2 . . -169.8(2)
Co1 O1 C4 C1 . . 9.7(3)
C2 C1 C4 O1 . . -178.4(2)
N1 C1 C4 O1 . . -1.1(3)
C2 C1 C4 O2 . . 1.1(4)
N1 C1 C4 O2 . . 178.5(2)
N2 C2 C5 O4 . . -0.9(4)
C1 C2 C5 O4 . . 176.1(2)
N2 C2 C5 O3 . . 180.0(2)
C1 C2 C5 O3 . . -3.1(4)
N1 C3 C6 C7 . . 27.9(8)
N2 C3 C6 C7 . . -158.5(4)
C6' C3 C6 C7 . . -44(3)
C3 C6 C7 C6 . 4_565 -114.7(5)
C8 N3 C8 C9 4_565 . -1.4(5)
Co1 N3 C8 C9 . . 175.34(19)
N3 C8 C9 C10 . . 0.1(4)
C8 C9 C10 C9 . 4_565 1.3(5)
C15 N4 C11 C12 . . 0.6(4)
N4 C11 C12 C13 . . -0.2(4)
C11 C12 C13 C14 . . -0.2(4)
C11 C12 C13 C13 . 3_667 179.1(3)
C12 C13 C14 C15 . . 0.3(4)
C13 C13 C14 C15 3_667 . -179.0(3)
C11 N4 C15 C14 . . -0.4(5)
C13 C14 C15 N4 . . 0.0(5)
N1 C3 C6' C7' . . -70.7(10)
N2 C3 C6' C7' . . 121.7(6)
C6 C3 C6' C7' . . 48(2)
C6' C7' C6' C3 4_565 . 129.0(6)
